data_2243851
loop_
_publ_author_name
'Ordinartsev, Artem A.'
'Petrov, Andrey A.'
'Lyssenko, Konstantin A.'
'Petrov, Andrey V.'
'Goodilin, Eugene A.'
'Tarasov, Alexey B.'

_publ_section_title
;
 Crystal structure of new formamidinium triiodide jointly refined by
 single-crystal XRD, Raman scattering spectroscopy and DFT assessment of
 hydrogen-bond network features
;
_journal_coeditor_code DX2037
_journal_issue 7
_journal_name_full 'Acta Crystallographica Section E'
_journal_page_first 692
_journal_page_last 695
_journal_paper_doi 10.1107/S2056989021005673
_journal_volume 77
_journal_year 2021
_chemical_formula_iupac 'C H5 N2 +, I3 -'
_chemical_formula_moiety 'C H5 N2 +, I3 -'
_chemical_formula_sum 'C H5 I3 N2'
_chemical_formula_weight 425.77
_chemical_name_systematic
;
Formamidinium triiodide
;
_space_group_crystal_system triclinic
_space_group_IT_number 2
_space_group_name_Hall '-P 1'
_space_group_name_H-M_alt 'P -1'
_atom_sites_solution_hydrogens geom
_atom_sites_solution_primary direct
_audit_creation_method SHELXL-2016/6
_cell_angle_alpha 97.512(6)
_cell_angle_beta 100.345(6)
_cell_angle_gamma 99.437(6)
_cell_formula_units_Z 2
_cell_length_a 6.0767(10)
_cell_length_b 6.1886(11)
_cell_length_c 11.727(2)
_cell_measurement_reflns_used 899
_cell_measurement_temperature 110(2)
_cell_measurement_theta_max 29.12
_cell_measurement_theta_min 3.45
_cell_volume 422.10(13)
_computing_cell_refinement
;
SAINT (Bruker, 2019)
;
_computing_data_collection
;
<i>APEX3</i> (Bruker, 2019)
;
_computing_data_reduction
;
SAINT (Bruker, 2019)
;
_computing_molecular_graphics
;
SHELXTL (Sheldrick, 2008)
;
_computing_publication_material
;
SHELXTL (Sheldrick, 2008)
;
_computing_structure_refinement
;
SHELXL2018 (Sheldrick, 2015b)
;
_computing_structure_solution
;
SHELXT (Sheldrick, 2015a)
;
_diffrn_ambient_temperature 110(2)
_diffrn_detector_area_resol_mean 7.31
_diffrn_measured_fraction_theta_full 0.995
_diffrn_measured_fraction_theta_max 0.991
_diffrn_measurement_device_type 'Bruker D8 Quest with Photon III detector'
_diffrn_measurement_method '\f and \w shutterless scans'
_diffrn_radiation_type MoK\a
_diffrn_radiation_wavelength 0.71073
_diffrn_reflns_av_unetI/netI 0.1221
_diffrn_reflns_limit_h_max 8
_diffrn_reflns_limit_h_min -8
_diffrn_reflns_limit_k_max 8
_diffrn_reflns_limit_k_min -8
_diffrn_reflns_limit_l_max 15
_diffrn_reflns_limit_l_min 0
_diffrn_reflns_number 4015
_diffrn_reflns_theta_full 25.242
_diffrn_reflns_theta_max 28.998
_diffrn_reflns_theta_min 1.790
_diffrn_source 'micro-focus sealed X-ray tube'
_exptl_absorpt_coefficient_mu 11.014
_exptl_absorpt_correction_T_max 0.092177
_exptl_absorpt_correction_T_min 0.043680
_exptl_absorpt_correction_type multi-scan
_exptl_absorpt_process_details
;
(<i>TWINABS</i>; Bruker, 2019)
;
_exptl_crystal_colour red
_exptl_crystal_density_diffrn 3.350
_exptl_crystal_density_method 'not measured'
_exptl_crystal_description block
_exptl_crystal_F_000 368
_exptl_crystal_size_max 0.257
_exptl_crystal_size_mid 0.187
_exptl_crystal_size_min 0.080
_refine_diff_density_max 2.452
_refine_diff_density_min -2.520
_refine_ls_extinction_method none
_refine_ls_goodness_of_fit_ref 0.979
_refine_ls_hydrogen_treatment constr
_refine_ls_matrix_type full
_refine_ls_number_parameters 60
_refine_ls_number_reflns 4015
_refine_ls_number_restraints 6
_refine_ls_restrained_S_all 0.979
_refine_ls_R_factor_all 0.1522
_refine_ls_R_factor_gt 0.0844
_refine_ls_shift/su_max 0.000
_refine_ls_shift/su_mean 0.000
_refine_ls_structure_factor_coef Fsqd
_refine_ls_weighting_details 'w=1/[\s^2^(Fo^2^)+(0.0803P)^2^+4.4757P] where P=(Fo^2^+2Fc^2^)/3'
_refine_ls_weighting_scheme calc
_refine_ls_wR_factor_gt 0.1674
_refine_ls_wR_factor_ref 0.2004
_reflns_number_gt 2217
_reflns_number_total 4015
_reflns_threshold_expression 'I > 2\s(I)'
_cod_data_source_file dx2037sup1.cif
_cod_data_source_block I
_cod_database_code 2243851
_shelx_space_group_comment
;
The symmetry employed for this shelxl refinement is uniquely defined
by the following loop, which should always be used as a source of
symmetry information in preference to the above space-group names.
They are only intended as comments.
;
_shelx_estimated_absorpt_t_min 0.164
_shelx_estimated_absorpt_t_max 0.473

loop_
_space_group_symop_operation_xyz
'x, y, z'
'-x, -y, -z'

loop_
_atom_site_type_symbol
_atom_site_label
_atom_site_fract_x
_atom_site_fract_y
_atom_site_fract_z
_atom_site_U_iso_or_equiv
_atom_site_adp_type
_atom_site_calc_flag
_atom_site_occupancy
_atom_site_disorder_assembly
_atom_site_disorder_group
I I1 1.000000 0.000000 0.500000 0.0261(5) Uani d 1 . .
C C1 0.515(3) 0.307(3) 0.216(2) 0.023(4) Uani d 1 . .
H H1A 0.481532 0.352625 0.141658 0.027 Uiso calc 1 . .
N N1 0.372(4) 0.157(3) 0.238(2) 0.051(7) Uani d 1 . .
H H1B 0.396378 0.110694 0.306643 0.061 Uiso calc 1 . .
H H1C 0.246338 0.097725 0.185971 0.061 Uiso calc 1 . .
I I2 0.7214(3) 0.2999(2) 0.58692(14) 0.0318(5) Uani d 1 . .
N N2 0.705(3) 0.406(4) 0.2867(17) 0.037(5) Uani d 1 . .
H H2A 0.741417 0.369243 0.356493 0.044 Uiso calc 1 . .
H H2B 0.796631 0.510952 0.264606 0.044 Uiso calc 1 . .
I I3 1.000000 0.500000 1.000000 0.0258(5) Uani d 1 . .
I I4 0.7825(3) 0.8407(2) 1.10514(14) 0.0313(4) Uani d 1 . .

loop_
_atom_site_aniso_label
_atom_site_aniso_U_11
_atom_site_aniso_U_22
_atom_site_aniso_U_33
_atom_site_aniso_U_12
_atom_site_aniso_U_13
_atom_site_aniso_U_23
I1 0.0268(11) 0.0239(9) 0.0270(11) 0.0069(8) 0.0049(8) 0.0001(9)
C1 0.020(6) 0.023(6) 0.026(7) 0.009(5) 0.006(5) -0.002(5)
N1 0.047(14) 0.029(11) 0.070(18) 0.005(10) 0.004(12) -0.003(12)
I2 0.0324(8) 0.0297(8) 0.0338(10) 0.0113(6) 0.0084(7) -0.0012(7)
N2 0.036(12) 0.055(13) 0.025(11) 0.009(10) 0.015(9) 0.011(10)
I3 0.0297(11) 0.0210(9) 0.0276(11) 0.0071(8) 0.0067(8) 0.0033(8)
I4 0.0377(9) 0.0262(7) 0.0328(9) 0.0128(6) 0.0107(7) 0.0018(7)

loop_
_atom_type_symbol
_atom_type_description
_atom_type_scat_dispersion_real
_atom_type_scat_dispersion_imag
_atom_type_scat_source
C C 0.0033 0.0016 'International Tables Vol C Tables 4.2.6.8 and 6.1.1.4'
H H 0.0000 0.0000 'International Tables Vol C Tables 4.2.6.8 and 6.1.1.4'
N N 0.0061 0.0033 'International Tables Vol C Tables 4.2.6.8 and 6.1.1.4'
I I -0.4742 1.8119 'International Tables Vol C Tables 4.2.6.8 and 6.1.1.4'

loop_
_geom_angle_atom_site_label_1
_geom_angle_atom_site_label_2
_geom_angle_atom_site_label_3
_geom_angle_site_symmetry_1
_geom_angle_site_symmetry_3
_geom_angle
_geom_angle_publ_flag
I2 I1 I2 . 2_756 180.0 ?
N1 C1 N2 . . 125(3) ?
N1 C1 H1A . . 117.3 ?
N2 C1 H1A . . 117.3 ?
C1 N1 H1B . . 120.0 ?
C1 N1 H1C . . 120.0 ?
H1B N1 H1C . . 120.0 ?
C1 N2 H2A . . 120.0 ?
C1 N2 H2B . . 120.0 ?
H2A N2 H2B . . 120.0 ?
I4 I3 I4 . 2_767 180.0 ?

loop_
_geom_bond_atom_site_label_1
_geom_bond_atom_site_label_2
_geom_bond_site_symmetry_2
_geom_bond_distance
_geom_bond_publ_flag
I1 I2 . 2.9165(14) ?
I1 I2 2_756 2.9165(14) ?
C1 N1 . 1.25(3) ?
C1 N2 . 1.30(3) ?
C1 H1A . 0.9500 ?
N1 H1B . 0.8800 ?
N1 H1C . 0.8800 ?
N2 H2A . 0.8800 ?
N2 H2B . 0.8800 ?
I3 I4 . 2.9209(14) ?
I3 I4 2_767 2.9209(14) ?

_cod_database_fobs_code 2243851
